data_7250892
loop_
_publ_author_name
'Abdullah, Shabaaz'
'Davison, Candace'
'Smit, Christie Jane'
'Mbatha, Phiwokuhle'
'Mare, Jo-Anne de la'
'Booysen, Irvin Noel'

_publ_section_title
;
 Synthesis, characterization, DNA interaction, and anticancer studies of
 novel facial tricarbonylrhenium(i) complexes with uracil-derived ligands
;
_journal_issue 41
_journal_name_full 'RSC Advances'
_journal_page_first 34635
_journal_page_last 34642
_journal_paper_doi 10.1039/D5RA05387K
_journal_volume 15
_journal_year 2025
_chemical_formula_moiety 'C26 H36 Cl2 N8 O12 Re2 S0'
_chemical_formula_sum 'C26 H36 Cl2 N8 O12 Re2 S0'
_chemical_formula_weight 1095.93
_space_group_crystal_system triclinic
_space_group_IT_number 2
_space_group_name_Hall '-P 1'
_space_group_name_H-M_alt 'P -1'
_atom_sites_solution_hydrogens mixed
_audit_creation_method SHELXL-2018/3
_audit_update_record
;
2021-06-23 deposited with the CCDC.	2025-09-12 downloaded from the CCDC.
;
_cell_angle_alpha 79.510(2)
_cell_angle_beta 84.809(3)
_cell_angle_gamma 66.686(3)
_cell_formula_units_Z 2
_cell_length_a 10.6588(7)
_cell_length_b 12.0358(7)
_cell_length_c 15.5323(9)
_cell_measurement_reflns_used 9944
_cell_measurement_temperature 100(2)
_cell_measurement_theta_max 26.73
_cell_measurement_theta_min 3.29
_cell_volume 1798.94(19)
_computing_cell_refinement 'Bruker SAINT'
_computing_data_collection 'Bruker APEX2'
_computing_data_reduction 'Bruker SAINT'
_computing_molecular_graphics 'Bruker SHELXTL'
_computing_publication_material 'Bruker SHELXTL'
_computing_structure_refinement 'SHELXL-97 (Sheldrick, 2008)'
_computing_structure_solution 'SHELXS-97 (Sheldrick, 2008)'
_diffrn_ambient_temperature 100(2)
_diffrn_measured_fraction_theta_full 0.982
_diffrn_measured_fraction_theta_max 0.977
_diffrn_measurement_device_type 'Bruker APEX-II CCD'
_diffrn_measurement_method '\f and \w scans'
_diffrn_radiation_monochromator graphite
_diffrn_radiation_source 'sealed tube'
_diffrn_radiation_type MoK\a
_diffrn_radiation_wavelength 0.71073
_diffrn_reflns_av_R_equivalents 0.0252
_diffrn_reflns_av_unetI/netI 0.0223
_diffrn_reflns_Laue_measured_fraction_full 0.982
_diffrn_reflns_Laue_measured_fraction_max 0.977
_diffrn_reflns_limit_h_max 13
_diffrn_reflns_limit_h_min -13
_diffrn_reflns_limit_k_max 15
_diffrn_reflns_limit_k_min -15
_diffrn_reflns_limit_l_max 19
_diffrn_reflns_limit_l_min -19
_diffrn_reflns_number 31440
_diffrn_reflns_point_group_measured_fraction_full 0.982
_diffrn_reflns_point_group_measured_fraction_max 0.977
_diffrn_reflns_theta_full 25.242
_diffrn_reflns_theta_max 26.773
_diffrn_reflns_theta_min 1.866
_exptl_absorpt_coefficient_mu 6.940
_exptl_absorpt_correction_T_max 0.7454
_exptl_absorpt_correction_T_min 0.5634
_exptl_absorpt_correction_type multi-scan
_exptl_absorpt_process_details SADABS
_exptl_crystal_colour yellow
_exptl_crystal_density_diffrn 2.023
_exptl_crystal_description Block
_exptl_crystal_F_000 1056
_exptl_crystal_size_max 0.257
_exptl_crystal_size_mid 0.183
_exptl_crystal_size_min 0.129
_refine_diff_density_max 1.158
_refine_diff_density_min -1.069
_refine_diff_density_rms 0.117
_refine_ls_extinction_method none
_refine_ls_goodness_of_fit_ref 1.049
_refine_ls_hydrogen_treatment mixed
_refine_ls_matrix_type full
_refine_ls_number_parameters 487
_refine_ls_number_reflns 7497
_refine_ls_number_restraints 0
_refine_ls_restrained_S_all 1.049
_refine_ls_R_factor_all 0.0209
_refine_ls_R_factor_gt 0.0182
_refine_ls_shift/su_max 0.003
_refine_ls_shift/su_mean 0.000
_refine_ls_structure_factor_coef Fsqd
_refine_ls_weighting_details 'w=1/[\s^2^(Fo^2^)+(0.0232P)^2^+2.1348P] where P=(Fo^2^+2Fc^2^)/3'
_refine_ls_weighting_scheme calc
_refine_ls_wR_factor_gt 0.0457
_refine_ls_wR_factor_ref 0.0471
_reflns_Friedel_coverage 0.000
_reflns_number_gt 6878
_reflns_number_total 7497
_reflns_threshold_expression 'I > 2\s(I)'
_cod_data_source_file d5ra05387k2.cif
_cod_data_source_block shelx
_cod_database_code 7250892
_shelx_shelxl_version_number 2018/3
_shelx_space_group_comment
;
The symmetry employed for this shelxl refinement is uniquely defined
by the following loop, which should always be used as a source of
symmetry information in preference to the above space-group names.
They are only intended as comments.
;
_shelx_estimated_absorpt_t_min 0.269
_shelx_estimated_absorpt_t_max 0.468

loop_
_space_group_symop_operation_xyz
'x, y, z'
'-x, -y, -z'

loop_
_atom_site_label
_atom_site_type_symbol
_atom_site_fract_x
_atom_site_fract_y
_atom_site_fract_z
_atom_site_U_iso_or_equiv
_atom_site_adp_type
_atom_site_occupancy
_atom_site_site_symmetry_order
_atom_site_calc_flag
_atom_site_refinement_flags_posn
_atom_site_refinement_flags_adp
_atom_site_refinement_flags_occupancy
_atom_site_disorder_assembly
_atom_site_disorder_group
Re1 Re 0.83679(2) 0.86706(2) 0.95881(2) 0.01223(4) Uani 1 1 d . . . . .
Re2 Re -0.30976(2) 0.66773(2) 0.48092(2) 0.01020(4) Uani 1 1 d . . . . .
Cl2 Cl 1.07565(7) 0.84833(6) 0.92675(5) 0.01626(15) Uani 1 1 d . . . . .
Cl1 Cl -0.11469(7) 0.65418(6) 0.37596(5) 0.01416(14) Uani 1 1 d . . . . .
O12 O 0.7033(2) 1.1351(2) 0.87274(17) 0.0278(6) Uani 1 1 d . . . . .
O14 O -0.2989(2) 0.84057(17) 0.49177(13) 0.0121(4) Uani 1 1 d . . . . .
O1 O 0.5578(3) 0.8567(2) 1.01126(19) 0.0329(6) Uani 1 1 d . . . . .
O2 O 0.8222(2) 0.8144(2) 0.77548(15) 0.0214(5) Uani 1 1 d . . . . .
N5 N -0.1466(3) 0.6136(2) 0.57726(19) 0.0124(5) Uani 1 1 d . . . . .
N10 N 0.0728(3) 0.6079(2) 0.67747(18) 0.0150(5) Uani 1 1 d . . . . .
O5 O -0.0634(2) 1.02619(18) 0.60025(14) 0.0174(5) Uani 1 1 d . . . . .
O6 O -0.5288(2) 0.7736(2) 0.34043(16) 0.0244(5) Uani 1 1 d . . . . .
O7 O -0.3052(2) 0.41349(19) 0.47473(16) 0.0228(5) Uani 1 1 d . . . . .
O8 O -0.5359(2) 0.6908(2) 0.62088(16) 0.0225(5) Uani 1 1 d . . . . .
O9 O 1.2397(2) 0.48115(19) 1.25697(14) 0.0180(5) Uani 1 1 d . . . . .
C28 C 0.4270(4) 0.4594(4) 0.7858(3) 0.0358(9) Uani 1 1 d . . . . .
H28A H 0.469329 0.489487 0.732208 0.043 Uiso 1 1 calc R U . . .
H28B H 0.435681 0.375071 0.783255 0.043 Uiso 1 1 calc R U . . .
C31 C 0.7524(3) 1.0338(3) 0.9058(2) 0.0169(6) Uani 1 1 d . . . . .
N2 N 1.1332(2) 0.6887(2) 1.24550(16) 0.0134(5) Uani 1 1 d . . . . .
N3 N 1.0937(3) 0.5822(2) 1.14539(16) 0.0137(5) Uani 1 1 d . . . . .
C22 C 0.5262(3) 0.8229(3) 0.7825(2) 0.0246(7) Uani 1 1 d . . . . .
H22A H 0.581823 0.743488 0.763012 0.030 Uiso 1 1 calc R U . . .
H22B H 0.572154 0.832452 0.831595 0.030 Uiso 1 1 calc R U . . .
C1 C 0.6623(3) 0.8623(3) 0.9921(2) 0.0200(7) Uani 1 1 d . . . . .
C2 C 0.8264(3) 0.8300(3) 0.8462(2) 0.0152(6) Uani 1 1 d . . . . .
C3 C -0.1132(3) 0.7175(2) 0.58142(19) 0.0111(6) Uani 1 1 d . . . . .
C4 C -0.2003(3) 0.8291(3) 0.53741(19) 0.0117(6) Uani 1 1 d . . . . .
N7 N -0.1814(2) 0.9338(2) 0.54537(17) 0.0127(5) Uani 1 1 d . . . . .
C6 C -0.2780(3) 1.0516(3) 0.5013(2) 0.0178(6) Uani 1 1 d . . . . .
H6A H -0.273084 1.051325 0.438025 0.027 Uiso 1 1 calc R U . . .
H6B H -0.254406 1.118164 0.513200 0.027 Uiso 1 1 calc R U . . .
H6C H -0.370905 1.063955 0.523262 0.027 Uiso 1 1 calc R U . . .
C7 C -0.0774(3) 0.9319(3) 0.59300(19) 0.0127(6) Uani 1 1 d . . . . .
N8 N 0.0118(2) 0.8171(2) 0.63199(16) 0.0125(5) Uani 1 1 d . . . . .
C9 C -0.0090(3) 0.7118(3) 0.63046(19) 0.0118(6) Uani 1 1 d . . . . .
C10 C 0.1228(3) 0.8121(3) 0.6836(2) 0.0176(6) Uani 1 1 d . . . . .
H10A H 0.102771 0.792785 0.746022 0.026 Uiso 1 1 calc R U . . .
H10B H 0.131205 0.891737 0.671827 0.026 Uiso 1 1 calc R U . . .
H10C H 0.208680 0.748616 0.667375 0.026 Uiso 1 1 calc R U . . .
C11 C -0.4465(3) 0.7333(3) 0.3931(2) 0.0162(6) Uani 1 1 d . . . . .
C12 C -0.3062(3) 0.5093(3) 0.4757(2) 0.0155(6) Uani 1 1 d . . . . .
C13 C -0.4504(3) 0.6826(3) 0.5681(2) 0.0149(6) Uani 1 1 d . . . . .
C14 C 1.2060(3) 0.6871(3) 1.3216(2) 0.0194(7) Uani 1 1 d . . . . .
H14A H 1.249391 0.746507 1.306918 0.029 Uiso 1 1 calc R U . . .
H14B H 1.276150 0.604900 1.338209 0.029 Uiso 1 1 calc R U . . .
H14C H 1.141231 0.708765 1.370708 0.029 Uiso 1 1 calc R U . . .
C15 C 1.0353(3) 0.7972(3) 1.2072(2) 0.0132(6) Uani 1 1 d . . . . .
C16 C 0.9714(3) 0.7969(3) 1.1338(2) 0.0141(6) Uani 1 1 d . . . . .
C17 C 1.0009(3) 0.6894(3) 1.1007(2) 0.0134(6) Uani 1 1 d . . . . .
C18 C 1.1600(3) 0.5781(3) 1.2182(2) 0.0136(6) Uani 1 1 d . . . . .
N11 N 1.0079(3) 0.8976(2) 1.24175(19) 0.0174(6) Uani 1 1 d . . . . .
C20 C 1.1216(3) 0.4647(3) 1.1158(2) 0.0191(7) Uani 1 1 d . . . . .
H20A H 1.220325 0.416810 1.115124 0.029 Uiso 1 1 calc R U . . .
H20B H 1.086531 0.480663 1.056682 0.029 Uiso 1 1 calc R U . . .
H20C H 1.076314 0.418613 1.155937 0.029 Uiso 1 1 calc R U . . .
C21 C 0.3827(3) 0.8313(3) 0.8089(2) 0.0233(7) Uani 1 1 d . . . . .
H21A H 0.358893 0.775662 0.779945 0.028 Uiso 1 1 calc R U . . .
H21B H 0.375095 0.808503 0.873106 0.028 Uiso 1 1 calc R U . . .
O11 O 0.2928(2) 0.9575(2) 0.78106(17) 0.0269(5) Uani 1 1 d . . . . .
C23 C 0.3713(4) 1.0246(3) 0.7348(3) 0.0282(8) Uani 1 1 d . . . . .
H23A H 0.389345 1.073172 0.773574 0.034 Uiso 1 1 calc R U . . .
H23B H 0.321330 1.080963 0.683168 0.034 Uiso 1 1 calc R U . . .
C24 C 0.5032(3) 0.9297(3) 0.7067(2) 0.0262(8) Uani 1 1 d . . . . .
H24A H 0.578633 0.959070 0.701207 0.031 Uiso 1 1 calc R U . . .
H24B H 0.493687 0.906443 0.650461 0.031 Uiso 1 1 calc R U . . .
C25 C 0.4929(4) 0.4628(4) 0.8667(3) 0.0345(9) Uani 1 1 d . . . . .
H25A H 0.529371 0.528113 0.855928 0.041 Uiso 1 1 calc R U . . .
H25B H 0.568335 0.383167 0.885476 0.041 Uiso 1 1 calc R U . . .
C26 C 0.3775(4) 0.4893(4) 0.9355(3) 0.0388(10) Uani 1 1 d . . . . .
H26A H 0.394657 0.417927 0.982682 0.047 Uiso 1 1 calc R U . . .
H26B H 0.368074 0.561433 0.961591 0.047 Uiso 1 1 calc R U . . .
C27 C 0.2508(4) 0.5144(3) 0.8859(2) 0.0283(8) Uani 1 1 d . . . . .
H27A H 0.225070 0.442508 0.897489 0.034 Uiso 1 1 calc R U . . .
H27B H 0.173253 0.586083 0.903271 0.034 Uiso 1 1 calc R U . . .
O15 O 0.9466(2) 0.68540(18) 1.03224(14) 0.0139(4) Uani 1 1 d . . . . .
N9 N 0.8762(3) 0.9075(2) 1.08435(17) 0.0139(5) Uani 1 1 d . . . . .
O10 O 0.2868(2) 0.5388(2) 0.79479(16) 0.0304(6) Uani 1 1 d . . . . .
H71 H -0.074(4) 0.560(3) 0.561(2) 0.013(9) Uiso 1 1 d . . . . .
H70 H -0.171(4) 0.594(3) 0.623(3) 0.024(11) Uiso 1 1 d . . . . .
H72 H 0.912(4) 0.962(4) 1.067(3) 0.027(10) Uiso 1 1 d . . . . .
H73 H 0.802(4) 0.943(3) 1.120(3) 0.022(9) Uiso 1 1 d . . . . .
H83 H 1.041(4) 0.897(3) 1.290(3) 0.029(11) Uiso 1 1 d . . . . .
H82 H 0.945(4) 0.962(4) 1.219(3) 0.035(12) Uiso 1 1 d . . . . .
H81 H 0.129(4) 0.600(4) 0.709(3) 0.028(11) Uiso 1 1 d . . . . .
H80 H 0.068(4) 0.540(4) 0.671(3) 0.032(11) Uiso 1 1 d . . . . .

loop_
_atom_site_aniso_label
_atom_site_aniso_U_11
_atom_site_aniso_U_22
_atom_site_aniso_U_33
_atom_site_aniso_U_23
_atom_site_aniso_U_13
_atom_site_aniso_U_12
Re1 0.01397(6) 0.01133(6) 0.01168(7) -0.00183(5) -0.00031(5) -0.00521(5)
Re2 0.00911(6) 0.01113(6) 0.01128(6) -0.00310(4) -0.00110(4) -0.00413(4)
Cl2 0.0169(3) 0.0138(3) 0.0196(4) -0.0035(3) 0.0020(3) -0.0077(3)
Cl1 0.0131(3) 0.0122(3) 0.0161(4) -0.0029(3) 0.0020(3) -0.0039(3)
O12 0.0272(13) 0.0165(12) 0.0314(14) 0.0048(10) 0.0007(11) -0.0039(10)
O14 0.0121(10) 0.0113(9) 0.0140(10) -0.0036(8) -0.0014(8) -0.0048(8)
O1 0.0229(13) 0.0368(15) 0.0419(16) -0.0091(13) 0.0084(12) -0.0151(11)
O2 0.0215(12) 0.0262(12) 0.0180(12) -0.0064(10) -0.0001(10) -0.0094(10)
N5 0.0144(13) 0.0105(12) 0.0130(14) -0.0042(11) 0.0015(11) -0.0048(11)
N10 0.0149(13) 0.0144(13) 0.0153(14) -0.0033(11) -0.0044(11) -0.0041(11)
O5 0.0238(11) 0.0152(10) 0.0179(11) -0.0052(9) -0.0021(9) -0.0111(9)
O6 0.0199(12) 0.0289(12) 0.0243(13) -0.0038(10) -0.0090(10) -0.0076(10)
O7 0.0331(13) 0.0175(11) 0.0246(13) -0.0060(10) -0.0004(11) -0.0156(10)
O8 0.0165(11) 0.0305(13) 0.0228(13) -0.0092(10) 0.0057(10) -0.0107(10)
O9 0.0179(11) 0.0143(10) 0.0171(11) 0.0010(9) -0.0019(9) -0.0026(9)
C28 0.032(2) 0.036(2) 0.029(2) -0.0089(17) 0.0015(17) -0.0005(17)
C31 0.0203(15) 0.0204(16) 0.0125(15) -0.0032(13) 0.0042(13) -0.0111(13)
N2 0.0144(12) 0.0135(12) 0.0120(13) -0.0010(10) -0.0004(10) -0.0055(10)
N3 0.0179(12) 0.0103(11) 0.0129(13) -0.0027(10) -0.0006(10) -0.0051(10)
C22 0.0187(16) 0.0256(17) 0.0275(19) -0.0042(15) -0.0048(14) -0.0057(14)
C1 0.0199(16) 0.0182(15) 0.0218(17) -0.0063(13) 0.0008(14) -0.0063(13)
C2 0.0122(14) 0.0143(14) 0.0183(16) -0.0010(12) -0.0013(12) -0.0047(12)
C3 0.0136(14) 0.0100(13) 0.0109(14) -0.0033(11) -0.0001(11) -0.0052(11)
C4 0.0120(13) 0.0145(14) 0.0090(14) -0.0056(11) 0.0022(11) -0.0046(11)
N7 0.0139(12) 0.0096(11) 0.0143(13) -0.0026(10) -0.0028(10) -0.0035(10)
C6 0.0209(16) 0.0087(13) 0.0213(17) -0.0017(12) -0.0055(13) -0.0023(12)
C7 0.0146(14) 0.0142(14) 0.0094(14) -0.0031(11) 0.0031(11) -0.0058(11)
N8 0.0135(12) 0.0138(12) 0.0119(12) -0.0038(10) -0.0018(10) -0.0061(10)
C9 0.0131(13) 0.0123(13) 0.0102(14) -0.0036(11) 0.0027(11) -0.0049(11)
C10 0.0155(15) 0.0214(15) 0.0196(16) -0.0053(13) -0.0047(13) -0.0094(13)
C11 0.0160(15) 0.0166(14) 0.0184(16) -0.0065(13) -0.0003(13) -0.0071(12)
C12 0.0129(14) 0.0229(16) 0.0094(14) -0.0009(12) -0.0014(12) -0.0059(12)
C13 0.0159(15) 0.0141(14) 0.0168(16) -0.0032(12) -0.0051(13) -0.0064(12)
C14 0.0218(16) 0.0215(16) 0.0163(16) -0.0042(13) -0.0047(13) -0.0084(13)
C15 0.0131(14) 0.0146(14) 0.0143(15) -0.0024(12) 0.0031(12) -0.0084(12)
C16 0.0163(14) 0.0096(13) 0.0153(15) 0.0002(12) -0.0004(12) -0.0049(11)
C17 0.0146(14) 0.0131(13) 0.0134(15) -0.0014(12) 0.0028(12) -0.0074(12)
C18 0.0126(14) 0.0155(14) 0.0131(15) -0.0017(12) 0.0054(12) -0.0073(12)
N11 0.0238(14) 0.0146(13) 0.0149(14) -0.0044(11) -0.0036(12) -0.0070(12)
C20 0.0244(16) 0.0104(14) 0.0226(17) -0.0059(13) 0.0018(14) -0.0060(12)
C21 0.0175(16) 0.0165(15) 0.032(2) -0.0027(14) -0.0037(15) -0.0028(13)
O11 0.0205(12) 0.0190(11) 0.0336(15) 0.0005(10) 0.0038(11) -0.0027(10)
C23 0.0272(18) 0.0228(17) 0.030(2) -0.0036(15) 0.0025(16) -0.0063(15)
C24 0.0216(17) 0.0316(19) 0.0228(18) -0.0042(15) 0.0007(15) -0.0079(15)
C25 0.0234(18) 0.039(2) 0.036(2) -0.0011(18) -0.0048(17) -0.0078(16)
C26 0.0262(19) 0.061(3) 0.026(2) -0.0020(19) -0.0068(17) -0.0142(19)
C27 0.0231(17) 0.035(2) 0.028(2) -0.0061(16) -0.0016(15) -0.0110(15)
O15 0.0184(10) 0.0130(10) 0.0133(11) -0.0024(8) -0.0002(9) -0.0091(8)
N9 0.0178(13) 0.0097(12) 0.0137(13) -0.0015(10) 0.0004(11) -0.0052(11)
O10 0.0234(12) 0.0395(14) 0.0228(13) -0.0031(11) -0.0103(11) -0.0052(11)

loop_
_atom_type_symbol
_atom_type_description
_atom_type_scat_dispersion_real
_atom_type_scat_dispersion_imag
_atom_type_scat_source
C C 0.0033 0.0016 'International Tables Vol C Tables 4.2.6.8 and 6.1.1.4'
N N 0.0061 0.0033 'International Tables Vol C Tables 4.2.6.8 and 6.1.1.4'
O O 0.0106 0.0060 'International Tables Vol C Tables 4.2.6.8 and 6.1.1.4'
S S 0.1246 0.1234 'International Tables Vol C Tables 4.2.6.8 and 6.1.1.4'
Cl Cl 0.1484 0.1585 'International Tables Vol C Tables 4.2.6.8 and 6.1.1.4'
Re Re -1.0185 7.2310 'International Tables Vol C Tables 4.2.6.8 and 6.1.1.4'
H H 0.0000 0.0000 'International Tables Vol C Tables 4.2.6.8 and 6.1.1.4'

loop_
_geom_angle_atom_site_label_1
_geom_angle_atom_site_label_2
_geom_angle_atom_site_label_3
_geom_angle
_geom_angle_site_symmetry_1
_geom_angle_site_symmetry_3
_geom_angle_publ_flag
C31 Re1 C2 85.34(13) . . ?
C31 Re1 C1 90.46(13) . . ?
C2 Re1 C1 91.21(13) . . ?
C31 Re1 O15 171.83(11) . . ?
C2 Re1 O15 101.84(10) . . ?
C1 Re1 O15 93.25(11) . . ?
C31 Re1 N9 95.43(11) . . ?
C2 Re1 N9 172.56(11) . . ?
C1 Re1 N9 96.18(12) . . ?
O15 Re1 N9 76.95(8) . . ?
C31 Re1 Cl2 96.43(9) . . ?
C2 Re1 Cl2 90.42(9) . . ?
C1 Re1 Cl2 173.03(10) . . ?
O15 Re1 Cl2 79.78(6) . . ?
N9 Re1 Cl2 82.14(7) . . ?
C13 Re2 C12 87.34(12) . . ?
C13 Re2 C11 89.00(13) . . ?
C12 Re2 C11 87.98(12) . . ?
C13 Re2 O14 94.03(10) . . ?
C12 Re2 O14 175.60(10) . . ?
C11 Re2 O14 96.23(10) . . ?
C13 Re2 N5 93.94(12) . . ?
C12 Re2 N5 98.87(11) . . ?
C11 Re2 N5 172.65(11) . . ?
O14 Re2 N5 76.87(8) . . ?
C13 Re2 Cl1 174.75(9) . . ?
C12 Re2 Cl1 96.05(9) . . ?
C11 Re2 Cl1 95.12(10) . . ?
O14 Re2 Cl1 82.30(5) . . ?
N5 Re2 Cl1 81.59(8) . . ?
C4 O14 Re2 113.61(17) . . ?
C3 N5 Re2 109.40(18) . . ?
C3 N5 H71 106(2) . . ?
Re2 N5 H71 111(2) . . ?
C3 N5 H70 107(3) . . ?
Re2 N5 H70 111(3) . . ?
H71 N5 H70 112(4) . . ?
C9 N10 H81 127(3) . . ?
C9 N10 H80 119(3) . . ?
H81 N10 H80 114(4) . . ?
O10 C28 C25 104.4(3) . . ?
O10 C28 H28A 110.9 . . ?
C25 C28 H28A 110.9 . . ?
O10 C28 H28B 110.9 . . ?
C25 C28 H28B 110.9 . . ?
H28A C28 H28B 108.9 . . ?
O12 C31 Re1 178.7(3) . . ?
C15 N2 C18 122.2(3) . . ?
C15 N2 C14 119.7(2) . . ?
C18 N2 C14 117.9(2) . . ?
C18 N3 C17 123.3(2) . . ?
C18 N3 C20 117.3(2) . . ?
C17 N3 C20 119.3(2) . . ?
C21 C22 C24 103.4(3) . . ?
C21 C22 H22A 111.1 . . ?
C24 C22 H22A 111.1 . . ?
C21 C22 H22B 111.1 . . ?
C24 C22 H22B 111.1 . . ?
H22A C22 H22B 109.1 . . ?
O1 C1 Re1 178.2(3) . . ?
O2 C2 Re1 175.3(3) . . ?
C9 C3 C4 120.4(3) . . ?
C9 C3 N5 123.8(3) . . ?
C4 C3 N5 115.7(2) . . ?
O14 C4 N7 118.0(2) . . ?
O14 C4 C3 123.4(3) . . ?
N7 C4 C3 118.5(3) . . ?
C7 N7 C4 122.9(2) . . ?
C7 N7 C6 119.4(2) . . ?
C4 N7 C6 117.7(2) . . ?
N7 C6 H6A 109.5 . . ?
N7 C6 H6B 109.5 . . ?
H6A C6 H6B 109.5 . . ?
N7 C6 H6C 109.5 . . ?
H6A C6 H6C 109.5 . . ?
H6B C6 H6C 109.5 . . ?
O5 C7 N7 121.9(3) . . ?
O5 C7 N8 121.7(3) . . ?
N7 C7 N8 116.4(2) . . ?
C9 N8 C7 122.3(2) . . ?
C9 N8 C10 119.7(2) . . ?
C7 N8 C10 117.7(2) . . ?
N10 C9 N8 118.2(3) . . ?
N10 C9 C3 122.6(3) . . ?
N8 C9 C3 119.2(3) . . ?
N8 C10 H10A 109.5 . . ?
N8 C10 H10B 109.5 . . ?
H10A C10 H10B 109.5 . . ?
N8 C10 H10C 109.5 . . ?
H10A C10 H10C 109.5 . . ?
H10B C10 H10C 109.5 . . ?
O6 C11 Re2 179.5(3) . . ?
O7 C12 Re2 178.3(3) . . ?
O8 C13 Re2 179.4(3) . . ?
N2 C14 H14A 109.5 . . ?
N2 C14 H14B 109.5 . . ?
H14A C14 H14B 109.5 . . ?
N2 C14 H14C 109.5 . . ?
H14A C14 H14C 109.5 . . ?
H14B C14 H14C 109.5 . . ?
N11 C15 N2 118.6(3) . . ?
N11 C15 C16 122.9(3) . . ?
N2 C15 C16 118.5(3) . . ?
C15 C16 C17 121.2(3) . . ?
C15 C16 N9 122.8(3) . . ?
C17 C16 N9 116.0(3) . . ?
O15 C17 N3 119.3(2) . . ?
O15 C17 C16 123.2(3) . . ?
N3 C17 C16 117.5(3) . . ?
O9 C18 N3 121.5(3) . . ?
O9 C18 N2 121.6(3) . . ?
N3 C18 N2 116.9(3) . . ?
C15 N11 H83 123(3) . . ?
C15 N11 H82 117(3) . . ?
H83 N11 H82 119(4) . . ?
N3 C20 H20A 109.5 . . ?
N3 C20 H20B 109.5 . . ?
H20A C20 H20B 109.5 . . ?
N3 C20 H20C 109.5 . . ?
H20A C20 H20C 109.5 . . ?
H20B C20 H20C 109.5 . . ?
O11 C21 C22 106.3(3) . . ?
O11 C21 H21A 110.5 . . ?
C22 C21 H21A 110.5 . . ?
O11 C21 H21B 110.5 . . ?
C22 C21 H21B 110.5 . . ?
H21A C21 H21B 108.7 . . ?
C23 O11 C21 109.6(2) . . ?
O11 C23 C24 106.0(3) . . ?
O11 C23 H23A 110.5 . . ?
C24 C23 H23A 110.5 . . ?
O11 C23 H23B 110.5 . . ?
C24 C23 H23B 110.5 . . ?
H23A C23 H23B 108.7 . . ?
C23 C24 C22 101.8(3) . . ?
C23 C24 H24A 111.4 . . ?
C22 C24 H24A 111.4 . . ?
C23 C24 H24B 111.4 . . ?
C22 C24 H24B 111.4 . . ?
H24A C24 H24B 109.3 . . ?
C28 C25 C26 104.3(3) . . ?
C28 C25 H25A 110.9 . . ?
C26 C25 H25A 110.9 . . ?
C28 C25 H25B 110.9 . . ?
C26 C25 H25B 110.9 . . ?
H25A C25 H25B 108.9 . . ?
C27 C26 C25 104.7(3) . . ?
C27 C26 H26A 110.8 . . ?
C25 C26 H26A 110.8 . . ?
C27 C26 H26B 110.8 . . ?
C25 C26 H26B 110.8 . . ?
H26A C26 H26B 108.9 . . ?
O10 C27 C26 105.4(3) . . ?
O10 C27 H27A 110.7 . . ?
C26 C27 H27A 110.7 . . ?
O10 C27 H27B 110.7 . . ?
C26 C27 H27B 110.7 . . ?
H27A C27 H27B 108.8 . . ?
C17 O15 Re1 112.59(17) . . ?
C16 N9 Re1 109.26(18) . . ?
C16 N9 H72 112(3) . . ?
Re1 N9 H72 101(3) . . ?
C16 N9 H73 109(2) . . ?
Re1 N9 H73 118(2) . . ?
H72 N9 H73 107(3) . . ?
C28 O10 C27 105.8(3) . . ?

loop_
_geom_bond_atom_site_label_1
_geom_bond_atom_site_label_2
_geom_bond_distance
_geom_bond_site_symmetry_2
_geom_bond_publ_flag
Re1 C31 1.902(3) . ?
Re1 C2 1.904(3) . ?
Re1 C1 1.905(3) . ?
Re1 O15 2.181(2) . ?
Re1 N9 2.207(3) . ?
Re1 Cl2 2.4775(7) . ?
Re2 C13 1.903(3) . ?
Re2 C12 1.908(3) . ?
Re2 C11 1.915(3) . ?
Re2 O14 2.1660(19) . ?
Re2 N5 2.215(3) . ?
Re2 Cl1 2.4945(7) . ?
O12 C31 1.157(4) . ?
O14 C4 1.268(3) . ?
O1 C1 1.151(4) . ?
O2 C2 1.156(4) . ?
N5 C3 1.442(4) . ?
N5 H71 0.84(4) . ?
N5 H70 0.76(4) . ?
N10 C9 1.334(4) . ?
N10 H81 0.77(4) . ?
N10 H80 0.87(4) . ?
O5 C7 1.227(3) . ?
O6 C11 1.150(4) . ?
O7 C12 1.152(4) . ?
O8 C13 1.156(4) . ?
O9 C18 1.225(4) . ?
C28 O10 1.431(4) . ?
C28 C25 1.507(5) . ?
C28 H28A 0.9900 . ?
C28 H28B 0.9900 . ?
N2 C15 1.378(4) . ?
N2 C18 1.384(4) . ?
N2 C14 1.465(4) . ?
N3 C18 1.370(4) . ?
N3 C17 1.383(4) . ?
N3 C20 1.476(3) . ?
C22 C21 1.515(5) . ?
C22 C24 1.533(5) . ?
C22 H22A 0.9900 . ?
C22 H22B 0.9900 . ?
C3 C9 1.376(4) . ?
C3 C4 1.388(4) . ?
C4 N7 1.381(3) . ?
N7 C7 1.378(4) . ?
N7 C6 1.469(4) . ?
C6 H6A 0.9800 . ?
C6 H6B 0.9800 . ?
C6 H6C 0.9800 . ?
C7 N8 1.393(4) . ?
N8 C9 1.374(4) . ?
N8 C10 1.464(4) . ?
C10 H10A 0.9800 . ?
C10 H10B 0.9800 . ?
C10 H10C 0.9800 . ?
C14 H14A 0.9800 . ?
C14 H14B 0.9800 . ?
C14 H14C 0.9800 . ?
C15 N11 1.328(4) . ?
C15 C16 1.381(4) . ?
C16 C17 1.389(4) . ?
C16 N9 1.446(4) . ?
C17 O15 1.273(4) . ?
N11 H83 0.86(4) . ?
N11 H82 0.84(4) . ?
C20 H20A 0.9800 . ?
C20 H20B 0.9800 . ?
C20 H20C 0.9800 . ?
C21 O11 1.447(4) . ?
C21 H21A 0.9900 . ?
C21 H21B 0.9900 . ?
O11 C23 1.443(4) . ?
C23 C24 1.507(5) . ?
C23 H23A 0.9900 . ?
C23 H23B 0.9900 . ?
C24 H24A 0.9900 . ?
C24 H24B 0.9900 . ?
C25 C26 1.527(5) . ?
C25 H25A 0.9900 . ?
C25 H25B 0.9900 . ?
C26 C27 1.512(5) . ?
C26 H26A 0.9900 . ?
C26 H26B 0.9900 . ?
C27 O10 1.440(4) . ?
C27 H27A 0.9900 . ?
C27 H27B 0.9900 . ?
N9 H72 0.87(4) . ?
N9 H73 0.93(4) . ?

loop_
_geom_torsion_atom_site_label_1
_geom_torsion_atom_site_label_2
_geom_torsion_atom_site_label_3
_geom_torsion_atom_site_label_4
_geom_torsion
_geom_torsion_site_symmetry_1
_geom_torsion_site_symmetry_2
_geom_torsion_site_symmetry_3
_geom_torsion_site_symmetry_4
_geom_torsion_publ_flag
Re2 N5 C3 C9 -175.2(2) . . . . ?
Re2 N5 C3 C4 9.6(3) . . . . ?
Re2 O14 C4 N7 177.47(19) . . . . ?
Re2 O14 C4 C3 -4.3(4) . . . . ?
C9 C3 C4 O14 -179.4(3) . . . . ?
N5 C3 C4 O14 -4.0(4) . . . . ?
C9 C3 C4 N7 -1.2(4) . . . . ?
N5 C3 C4 N7 174.3(3) . . . . ?
O14 C4 N7 C7 -179.7(3) . . . . ?
C3 C4 N7 C7 1.9(4) . . . . ?
O14 C4 N7 C6 0.8(4) . . . . ?
C3 C4 N7 C6 -177.5(3) . . . . ?
C4 N7 C7 O5 -179.0(3) . . . . ?
C6 N7 C7 O5 0.5(4) . . . . ?
C4 N7 C7 N8 1.5(4) . . . . ?
C6 N7 C7 N8 -179.1(3) . . . . ?
O5 C7 N8 C9 174.6(3) . . . . ?
N7 C7 N8 C9 -5.9(4) . . . . ?
O5 C7 N8 C10 0.9(4) . . . . ?
N7 C7 N8 C10 -179.6(3) . . . . ?
C7 N8 C9 N10 -172.8(3) . . . . ?
C10 N8 C9 N10 0.8(4) . . . . ?
C7 N8 C9 C3 6.8(4) . . . . ?
C10 N8 C9 C3 -179.7(3) . . . . ?
C4 C3 C9 N10 176.5(3) . . . . ?
N5 C3 C9 N10 1.5(5) . . . . ?
C4 C3 C9 N8 -3.0(4) . . . . ?
N5 C3 C9 N8 -178.1(3) . . . . ?
C18 N2 C15 N11 174.6(3) . . . . ?
C14 N2 C15 N11 -1.2(4) . . . . ?
C18 N2 C15 C16 -6.4(4) . . . . ?
C14 N2 C15 C16 177.9(3) . . . . ?
N11 C15 C16 C17 -178.7(3) . . . . ?
N2 C15 C16 C17 2.3(4) . . . . ?
N11 C15 C16 N9 4.6(5) . . . . ?
N2 C15 C16 N9 -174.4(3) . . . . ?
C18 N3 C17 O15 178.2(3) . . . . ?
C20 N3 C17 O15 -3.6(4) . . . . ?
C18 N3 C17 C16 -2.1(4) . . . . ?
C20 N3 C17 C16 176.2(3) . . . . ?
C15 C16 C17 O15 -178.5(3) . . . . ?
N9 C16 C17 O15 -1.6(4) . . . . ?
C15 C16 C17 N3 1.8(4) . . . . ?
N9 C16 C17 N3 178.7(3) . . . . ?
C17 N3 C18 O9 178.7(3) . . . . ?
C20 N3 C18 O9 0.4(4) . . . . ?
C17 N3 C18 N2 -1.7(4) . . . . ?
C20 N3 C18 N2 -180.0(2) . . . . ?
C15 N2 C18 O9 -174.3(3) . . . . ?
C14 N2 C18 O9 1.4(4) . . . . ?
C15 N2 C18 N3 6.0(4) . . . . ?
C14 N2 C18 N3 -178.2(3) . . . . ?
C24 C22 C21 O11 -24.2(4) . . . . ?
C22 C21 O11 C23 3.4(4) . . . . ?
C21 O11 C23 C24 19.4(4) . . . . ?
O11 C23 C24 C22 -33.5(4) . . . . ?
C21 C22 C24 C23 34.8(3) . . . . ?
O10 C28 C25 C26 28.2(4) . . . . ?
C28 C25 C26 C27 -6.7(4) . . . . ?
C25 C26 C27 O10 -17.0(4) . . . . ?
N3 C17 O15 Re1 -168.5(2) . . . . ?
C16 C17 O15 Re1 11.8(4) . . . . ?
C15 C16 N9 Re1 167.7(2) . . . . ?
C17 C16 N9 Re1 -9.2(3) . . . . ?
C25 C28 O10 C27 -40.3(4) . . . . ?
C26 C27 O10 C28 35.9(4) . . . . ?
